data_2244197
loop_
_publ_author_name
'Chandrasekaran, Chandru P.'
'Donahue, James P.'

_publ_section_title
;
 Crystal structure of 4,5-dimethyl-1,3-dioxol-2-one
;
_journal_coeditor_code GG4011
_journal_issue 11
_journal_name_full 'Acta Crystallographica Section E'
_journal_page_first
;
;
_journal_paper_doi 10.1107/S2056989022009239
_journal_volume 78
_journal_year 2022
_chemical_formula_iupac 'C5 H6 O3'
_chemical_formula_moiety 'C5 H6 O3'
_chemical_formula_sum 'C5 H6 O3'
_chemical_formula_weight 114.10
_chemical_name_systematic
;
4,5-Dimethyl-1,3-dioxol-2-one
;
_space_group_crystal_system monoclinic
_space_group_IT_number 11
_space_group_name_Hall '-P 2yb'
_space_group_name_H-M_alt 'P 1 21/m 1'
_atom_sites_solution_hydrogens geom
_atom_sites_solution_primary direct
_atom_sites_solution_secondary difmap
_audit_creation_method SHELXL-2018/1
_cell_angle_alpha 90
_cell_angle_beta 93.523(2)
_cell_angle_gamma 90
_cell_formula_units_Z 2
_cell_length_a 3.8283(10)
_cell_length_b 10.972(2)
_cell_length_c 6.1096(10)
_cell_measurement_reflns_used 2113
_cell_measurement_temperature 100(2)
_cell_measurement_theta_max 28.2925
_cell_measurement_theta_min 3.233
_cell_volume 256.14(9)
_computing_cell_refinement
;
SMART (Bruker, 2000)
;
_computing_data_collection
;
SMART (Bruker, 2000)
;
_computing_data_reduction
;
SAINT-Plus (Bruker, 2004)
;
_computing_molecular_graphics
;
SHELXTL (Sheldrick, 2008)
;
_computing_publication_material
;
SHELXTL (Sheldrick, 2008)
;
_computing_structure_refinement
;
SHELXL (Sheldrick, 2015b)
;
_computing_structure_solution
;
SHELXT (Sheldrick, 2015a)
;
_diffrn_ambient_temperature 100(2)
_diffrn_measured_fraction_theta_full 1.000
_diffrn_measured_fraction_theta_max 0.952
_diffrn_measurement_device_type 'Bruker SMART APEX'
_diffrn_measurement_method '\p and \o scans'
_diffrn_radiation_monochromator graphite
_diffrn_radiation_source 'fine-focus sealed tube'
_diffrn_radiation_type MoK\a
_diffrn_radiation_wavelength 0.71073
_diffrn_reflns_av_R_equivalents 0.0270
_diffrn_reflns_av_unetI/netI 0.0215
_diffrn_reflns_limit_h_max 4
_diffrn_reflns_limit_h_min -4
_diffrn_reflns_limit_k_max 14
_diffrn_reflns_limit_k_min -14
_diffrn_reflns_limit_l_max 8
_diffrn_reflns_limit_l_min -8
_diffrn_reflns_number 2310
_diffrn_reflns_theta_full 25.000
_diffrn_reflns_theta_max 28.277
_diffrn_reflns_theta_min 3.341
_exptl_absorpt_coefficient_mu 0.124
_exptl_absorpt_correction_T_max 0.9801
_exptl_absorpt_correction_T_min 0.9671
_exptl_absorpt_correction_type multi-scan
_exptl_absorpt_process_details
;
(SADABS; Krause <i>et al.</i>,  2015)
;
_exptl_crystal_colour white
_exptl_crystal_density_diffrn 1.479
_exptl_crystal_density_method 'not measured'
_exptl_crystal_description block
_exptl_crystal_F_000 120
_exptl_crystal_size_max 0.272
_exptl_crystal_size_mid 0.205
_exptl_crystal_size_min 0.163
_refine_diff_density_max 0.296
_refine_diff_density_min -0.211
_refine_ls_extinction_coef 0.22(2)
_refine_ls_extinction_expression Fc^*^=kFc[1+0.001xFc^2^\l^3^/sin(2\q)]^-1/4^
_refine_ls_extinction_method SHELXL
_refine_ls_goodness_of_fit_ref 1.104
_refine_ls_hydrogen_treatment constr
_refine_ls_matrix_type full
_refine_ls_number_parameters 42
_refine_ls_number_reflns 636
_refine_ls_number_restraints 0
_refine_ls_restrained_S_all 1.104
_refine_ls_R_factor_all 0.0307
_refine_ls_R_factor_gt 0.0299
_refine_ls_shift/su_max 0.000
_refine_ls_shift/su_mean 0.000
_refine_ls_structure_factor_coef Fsqd
_refine_ls_weighting_details 'w=1/[\s^2^(Fo^2^)+(0.0345P)^2^+0.0767P] where P=(Fo^2^+2Fc^2^)/3'
_refine_ls_weighting_scheme calc
_refine_ls_wR_factor_gt 0.0762
_refine_ls_wR_factor_ref 0.0771
_reflns_number_gt 617
_reflns_number_total 636
_reflns_threshold_expression 'I > 2\s(I)'
_cod_data_source_file gg4011sup1.cif
_cod_data_source_block I
_cod_original_cell_volume 256.15(10)
_cod_original_sg_symbol_H-M 'P 21/m'
_cod_database_code 2244197
_shelx_space_group_comment
;
The symmetry employed for this shelxl refinement is uniquely defined
by the following loop, which should always be used as a source of
symmetry information in preference to the above space-group names.
They are only intended as comments.
;
_shelx_estimated_absorpt_t_min 0.967
_shelx_estimated_absorpt_t_max 0.980

loop_
_space_group_symop_operation_xyz
'x, y, z'
'-x, y+1/2, -z'
'-x, -y, -z'
'x, -y-1/2, z'

loop_
_atom_site_type_symbol
_atom_site_label
_atom_site_fract_x
_atom_site_fract_y
_atom_site_fract_z
_atom_site_U_iso_or_equiv
_atom_site_adp_type
_atom_site_calc_flag
_atom_site_occupancy
_atom_site_disorder_assembly
_atom_site_disorder_group
O O1 0.1654(3) 0.250000 0.67266(16) 0.0247(3) Uani d 1 . .
O O2 -0.08340(16) 0.35049(6) 0.94742(10) 0.0174(2) Uani d 1 . .
C C1 0.0147(3) 0.250000 0.8382(2) 0.0177(3) Uani d 1 . .
C C2 -0.2444(2) 0.31041(8) 1.13620(13) 0.0156(2) Uani d 1 . .
C C3 -0.3662(2) 0.40519(8) 1.28542(15) 0.0190(2) Uani d 1 . .
H H3A -0.479500 0.366409 1.407001 0.028 Uiso calc 1 . .
H H3B -0.534168 0.458611 1.204840 0.028 Uiso calc 1 . .
H H3C -0.165882 0.453408 1.343402 0.028 Uiso calc 1 . .

loop_
_atom_site_aniso_label
_atom_site_aniso_U_11
_atom_site_aniso_U_22
_atom_site_aniso_U_33
_atom_site_aniso_U_12
_atom_site_aniso_U_13
_atom_site_aniso_U_23
O1 0.0293(6) 0.0271(5) 0.0186(5) 0.000 0.0091(4) 0.000
O2 0.0204(4) 0.0160(4) 0.0162(4) -0.0002(2) 0.0045(2) 0.0011(2)
C1 0.0185(6) 0.0176(6) 0.0169(6) 0.000 0.0008(4) 0.000
C2 0.0145(4) 0.0180(5) 0.0145(4) -0.0006(3) 0.0020(3) 0.0009(3)
C3 0.0206(5) 0.0168(4) 0.0199(4) 0.0004(3) 0.0044(3) -0.0027(3)

loop_
_atom_type_symbol
_atom_type_description
_atom_type_scat_dispersion_real
_atom_type_scat_dispersion_imag
_atom_type_scat_source
C C 0.0033 0.0016 'International Tables Vol C Tables 4.2.6.8 and 6.1.1.4'
H H 0.0000 0.0000 'International Tables Vol C Tables 4.2.6.8 and 6.1.1.4'
O O 0.0106 0.0060 'International Tables Vol C Tables 4.2.6.8 and 6.1.1.4'

loop_
_geom_angle_atom_site_label_1
_geom_angle_atom_site_label_2
_geom_angle_atom_site_label_3
_geom_angle_site_symmetry_1
_geom_angle_site_symmetry_3
_geom_angle
_geom_angle_publ_flag
C1 O2 C2 . . 107.30(7) ?
O1 C1 O2 . 4_565 125.46(5) ?
O1 C1 O2 . . 125.46(5) ?
O2 C1 O2 4_565 . 109.07(10) ?
C2 C2 O2 4_565 . 108.16(4) ?
C2 C2 C3 4_565 . 134.74(5) ?
O2 C2 C3 . . 117.09(7) ?
C2 C3 H3A . . 109.5 ?
C2 C3 H3B . . 109.5 ?
H3A C3 H3B . . 109.5 ?
C2 C3 H3C . . 109.5 ?
H3A C3 H3C . . 109.5 ?
H3B C3 H3C . . 109.5 ?

loop_
_geom_bond_atom_site_label_1
_geom_bond_atom_site_label_2
_geom_bond_site_symmetry_2
_geom_bond_distance
_geom_bond_publ_flag
O1 C1 . 1.1949(16) ?
O2 C1 . 1.3537(10) ?
O2 C2 . 1.4110(10) ?
C2 C2 4_565 1.3257(18) ?
C2 C3 . 1.4773(12) ?
C3 H3A . 0.9800 ?
C3 H3B . 0.9800 ?
C3 H3C . 0.9800 ?

loop_
_geom_hbond_atom_site_label_D
_geom_hbond_atom_site_label_H
_geom_hbond_atom_site_label_A
_geom_hbond_site_symmetry_A
_geom_hbond_distance_DH
_geom_hbond_distance_HA
_geom_hbond_distance_DA
_geom_hbond_angle_DHA
_geom_hbond_publ_flag
C3 H3A O1 1_456 0.98 2.53 3.4976(13) 171 yes

loop_
_geom_torsion_atom_site_label_1
_geom_torsion_atom_site_label_2
_geom_torsion_atom_site_label_3
_geom_torsion_atom_site_label_4
_geom_torsion_site_symmetry_1
_geom_torsion_site_symmetry_2
_geom_torsion_site_symmetry_3
_geom_torsion_site_symmetry_4
_geom_torsion
_geom_torsion_publ_flag
C2 O2 C1 O1 . . . . -178.43(12) ?
C2 O2 C1 O2 . . . 4_565 1.19(12) ?
C1 O2 C2 C2 . . . 4_565 -0.72(8) ?
C1 O2 C2 C3 . . . . 178.50(8) ?
